data_4331231
loop_
_publ_author_name
'Sohail Muhammad'
'Veeranna Yempally'
'Muhammad Anas'
'Salvador Moncho'
'Samuel J. Kyran'
'Edward N. Brothers'
'Donald J. Darensbourg'
'Ashfaq A. Bengali'

_publ_contact_author_address
;Department of Chemistry
Texas A&M University at Qatar
Doha, Qatar
;
_publ_contact_author_email ashfaq.bengali@qatar.tamu.edu
_publ_contact_author_name 'Ashfaq A. Bengali'
_publ_section_title
;
 Mechanism of CO Displacement from an Unusually Labile Rhenium Complex: An
 Experimental and Theoretical Investigation
;
_journal_name_full 'Inorganic Chemistry'
_journal_page_first 13041
_journal_page_last 13049
_journal_paper_doi 10.1021/ic302182b
_journal_volume 51
_journal_year 2012
_chemical_formula_sum 'C13 H9 N2 O4 Re'
_chemical_formula_weight 443.42
_chemical_name_systematic
; 
 ? 
;
_space_group_IT_number 14
_symmetry_cell_setting monoclinic
_symmetry_space_group_name_Hall '-P 2ybc'
_symmetry_space_group_name_H-M 'P 1 21/c 1'
_atom_sites_solution_hydrogens geom
_atom_sites_solution_primary direct
_atom_sites_solution_secondary difmap
_audit_creation_method SHELXL-97
_cell_angle_alpha 90.00
_cell_angle_beta 95.050(8)
_cell_angle_gamma 90.00
_cell_formula_units_Z 4
_cell_length_a 6.323(5)
_cell_length_b 15.080(11)
_cell_length_c 14.117(10)
_cell_measurement_reflns_used 4363
_cell_measurement_temperature 110(2)
_cell_measurement_theta_max 27.14
_cell_measurement_theta_min 2.70
_cell_volume 1340.8(17)
_computing_cell_refinement 'Bruker SMART'
_computing_data_collection 'Bruker SMART'
_computing_data_reduction 'Bruker SAINT'
_computing_molecular_graphics 'Bruker SHELXTL'
_computing_publication_material 'Bruker SHELXTL'
_computing_structure_refinement 'SHELXL-97 (Sheldrick, 1997)'
_computing_structure_solution 'SHELXS-97 (Sheldrick, 1990)'
_diffrn_ambient_temperature 110(2)
_diffrn_measured_fraction_theta_full 0.979
_diffrn_measured_fraction_theta_max 0.979
_diffrn_measurement_device_type 'CCD area detector'
_diffrn_measurement_method 'phi and omega scans'
_diffrn_radiation_monochromator graphite
_diffrn_radiation_source 'normal-focus sealed tube'
_diffrn_radiation_type MoK\a
_diffrn_radiation_wavelength 0.71073
_diffrn_reflns_av_R_equivalents 0.0502
_diffrn_reflns_av_sigmaI/netI 0.0421
_diffrn_reflns_limit_h_max 8
_diffrn_reflns_limit_h_min -8
_diffrn_reflns_limit_k_max 20
_diffrn_reflns_limit_k_min -20
_diffrn_reflns_limit_l_max 18
_diffrn_reflns_limit_l_min -18
_diffrn_reflns_number 15208
_diffrn_reflns_theta_full 28.51
_diffrn_reflns_theta_max 28.51
_diffrn_reflns_theta_min 1.98
_exptl_absorpt_coefficient_mu 9.075
_exptl_absorpt_correction_T_max 0.2640
_exptl_absorpt_correction_T_min 0.2640
_exptl_absorpt_correction_type multi-scan
_exptl_absorpt_process_details sadabs
_exptl_crystal_colour yellow
_exptl_crystal_density_diffrn 2.196
_exptl_crystal_description Needle
_exptl_crystal_F_000 832
_exptl_crystal_size_max 0.20
_exptl_crystal_size_mid 0.20
_exptl_crystal_size_min 0.20
_refine_diff_density_max 0.963
_refine_diff_density_min -1.510
_refine_diff_density_rms 0.173
_refine_ls_extinction_method none
_refine_ls_goodness_of_fit_ref 1.037
_refine_ls_hydrogen_treatment constr
_refine_ls_matrix_type full
_refine_ls_number_parameters 181
_refine_ls_number_reflns 3341
_refine_ls_number_restraints 0
_refine_ls_restrained_S_all 1.037
_refine_ls_R_factor_all 0.0450
_refine_ls_R_factor_gt 0.0286
_refine_ls_shift/su_max 0.001
_refine_ls_shift/su_mean 0.000
_refine_ls_structure_factor_coef Fsqd
_refine_ls_weighting_details 'calc w=1/[\s^2^(Fo^2^)+(0.0267P)^2^+0.7350P] where P=(Fo^2^+2Fc^2^)/3'
_refine_ls_weighting_scheme calc
_refine_ls_wR_factor_gt 0.0576
_refine_ls_wR_factor_ref 0.0630
_reflns_number_gt 2611
_reflns_number_total 3341
_reflns_threshold_expression >2sigma(I)
_cod_data_source_file ic302182b_si_001_2.cif
_cod_data_source_block RePyComplex
_cod_original_cell_volume 1341.0(17)
_cod_database_code 4331231

loop_
_symmetry_equiv_pos_as_xyz
'x, y, z'
'-x, y+1/2, -z+1/2'
'-x, -y, -z'
'x, -y-1/2, z-1/2'

loop_
_atom_site_label
_atom_site_type_symbol
_atom_site_fract_x
_atom_site_fract_y
_atom_site_fract_z
_atom_site_U_iso_or_equiv
_atom_site_adp_type
_atom_site_occupancy
_atom_site_symmetry_multiplicity
_atom_site_calc_flag
_atom_site_refinement_flags
Re1 Re 0.42526(3) 0.741208(11) 0.100468(12) 0.02151(7) Uani 1 1 d .
C2 C 0.6285(8) 0.6479(3) 0.1237(3) 0.0264(11) Uani 1 1 d .
O4 O 0.2204(5) 0.8557(2) 0.0666(2) 0.0256(7) Uani 1 1 d .
N2 N 0.6020(6) 0.8387(2) 0.1959(3) 0.0211(8) Uani 1 1 d .
C1 C 0.2658(8) 0.6998(3) 0.2013(3) 0.0270(11) Uani 1 1 d .
O1 O 0.1660(6) 0.6761(3) 0.2613(3) 0.0437(10) Uani 1 1 d .
C4 C 0.7371(8) 0.7980(4) -0.0635(3) 0.0295(11) Uani 1 1 d .
H4 H 0.8389 0.7516 -0.0562 0.035 Uiso 1 1 calc R
N1 N 0.5704(6) 0.8064(3) -0.0119(3) 0.0222(8) Uani 1 1 d .
O2 O 0.7506(6) 0.5917(2) 0.1333(3) 0.0394(9) Uani 1 1 d .
C10 C 0.9071(8) 0.9282(3) 0.2381(4) 0.0303(11) Uani 1 1 d .
H10 H 1.0426 0.9481 0.2229 0.036 Uiso 1 1 calc R
C3 C 0.2682(8) 0.6621(3) 0.0147(4) 0.0304(12) Uani 1 1 d .
C9 C 0.7975(7) 0.8682(3) 0.1804(3) 0.0258(11) Uani 1 1 d .
H9 H 0.8619 0.8462 0.1268 0.031 Uiso 1 1 calc R
C12 C 0.6216(8) 0.9297(3) 0.3356(4) 0.0294(11) Uani 1 1 d .
H12 H 0.5552 0.9508 0.3891 0.035 Uiso 1 1 calc R
O3 O 0.1739(6) 0.6123(3) -0.0349(3) 0.0485(11) Uani 1 1 d .
C13 C 0.5205(8) 0.8690(3) 0.2746(3) 0.0254(10) Uani 1 1 d .
H13 H 0.3858 0.8474 0.2889 0.030 Uiso 1 1 calc R
C8 C 0.2802(8) 0.9027(3) -0.0012(4) 0.0284(11) Uani 1 1 d .
H8 H 0.1979 0.9527 -0.0222 0.034 Uiso 1 1 calc R
C11 C 0.8233(8) 0.9602(3) 0.3180(4) 0.0302(12) Uani 1 1 d .
H11 H 0.8991 1.0011 0.3594 0.036 Uiso 1 1 calc R
C7 C 0.4612(8) 0.8828(3) -0.0448(3) 0.0262(11) Uani 1 1 d .
C6 C 0.5672(8) 0.9201(4) -0.1195(3) 0.0328(12) Uani 1 1 d .
H6 H 0.5266 0.9716 -0.1553 0.039 Uiso 1 1 calc R
C5 C 0.7405(8) 0.8671(3) -0.1301(3) 0.0315(12) Uani 1 1 d .
H5 H 0.8437 0.8757 -0.1742 0.038 Uiso 1 1 calc R

loop_
_atom_site_aniso_label
_atom_site_aniso_U_11
_atom_site_aniso_U_22
_atom_site_aniso_U_33
_atom_site_aniso_U_23
_atom_site_aniso_U_13
_atom_site_aniso_U_12
Re1 0.01780(10) 0.02668(11) 0.02018(10) -0.00025(8) 0.00246(7) -0.00186(8)
C2 0.027(3) 0.031(3) 0.021(3) -0.006(2) 0.002(2) -0.008(2)
O4 0.0198(18) 0.0359(19) 0.0214(18) 0.0004(14) 0.0039(14) 0.0034(14)
N2 0.018(2) 0.025(2) 0.021(2) -0.0007(16) 0.0032(16) -0.0025(15)
C1 0.023(3) 0.030(3) 0.027(3) -0.001(2) -0.002(2) -0.001(2)
O1 0.037(2) 0.058(3) 0.037(2) 0.0120(19) 0.0115(18) -0.0101(19)
C4 0.018(3) 0.044(3) 0.027(3) -0.003(2) 0.004(2) 0.001(2)
N1 0.020(2) 0.030(2) 0.017(2) 0.0001(16) 0.0061(16) -0.0011(16)
O2 0.034(2) 0.041(2) 0.043(2) -0.0006(18) -0.0004(18) 0.0111(18)
C10 0.021(3) 0.035(3) 0.034(3) -0.002(2) 0.001(2) -0.004(2)
C3 0.031(3) 0.040(3) 0.021(3) 0.001(2) 0.003(2) 0.001(2)
C9 0.019(3) 0.033(3) 0.026(3) 0.001(2) 0.006(2) 0.002(2)
C12 0.034(3) 0.031(3) 0.023(3) -0.002(2) 0.004(2) 0.003(2)
O3 0.041(3) 0.058(3) 0.045(3) -0.018(2) -0.003(2) -0.011(2)
C13 0.024(3) 0.029(3) 0.023(3) 0.004(2) 0.003(2) 0.000(2)
C8 0.021(3) 0.033(3) 0.032(3) 0.002(2) 0.001(2) 0.005(2)
C11 0.032(3) 0.028(3) 0.029(3) 0.000(2) -0.008(2) 0.000(2)
C7 0.021(3) 0.034(3) 0.023(3) 0.001(2) 0.001(2) -0.002(2)
C6 0.040(3) 0.041(3) 0.018(3) 0.007(2) 0.005(2) -0.001(2)
C5 0.031(3) 0.044(3) 0.020(3) 0.000(2) 0.007(2) -0.003(2)

loop_
_atom_type_symbol
_atom_type_description
_atom_type_scat_dispersion_real
_atom_type_scat_dispersion_imag
_atom_type_scat_source
C C 0.0033 0.0016 'International Tables Vol C Tables 4.2.6.8 and 6.1.1.4'
H H 0.0000 0.0000 'International Tables Vol C Tables 4.2.6.8 and 6.1.1.4'
N N 0.0061 0.0033 'International Tables Vol C Tables 4.2.6.8 and 6.1.1.4'
O O 0.0106 0.0060 'International Tables Vol C Tables 4.2.6.8 and 6.1.1.4'
Re Re -1.0185 7.2310 'International Tables Vol C Tables 4.2.6.8 and 6.1.1.4'

loop_
_geom_angle_atom_site_label_1
_geom_angle_atom_site_label_2
_geom_angle_atom_site_label_3
_geom_angle
C3 Re1 C2 87.3(2)
C3 Re1 C1 89.4(2)
C2 Re1 C1 91.3(2)
C3 Re1 N1 92.86(19)
C2 Re1 N1 98.01(19)
C1 Re1 N1 170.55(17)
C3 Re1 O4 95.14(18)
C2 Re1 O4 173.71(16)
C1 Re1 O4 94.56(17)
N1 Re1 O4 76.10(14)
C3 Re1 N2 177.25(17)
C2 Re1 N2 95.06(17)
C1 Re1 N2 91.97(18)
N1 Re1 N2 85.43(15)
O4 Re1 N2 82.37(14)
O2 C2 Re1 177.0(4)
C8 O4 Re1 113.2(3)
C13 N2 C9 116.4(4)
C13 N2 Re1 121.1(3)
C9 N2 Re1 122.5(3)
O1 C1 Re1 178.4(4)
N1 C4 C5 110.7(5)
N1 C4 H4 124.7
C5 C4 H4 124.7
C4 N1 C7 106.7(4)
C4 N1 Re1 140.3(3)
C7 N1 Re1 113.1(3)
C9 C10 C11 120.7(5)
C9 C10 H10 119.7
C11 C10 H10 119.7
O3 C3 Re1 177.9(5)
N2 C9 C10 123.1(5)
N2 C9 H9 118.5
C10 C9 H9 118.5
C13 C12 C11 119.2(5)
C13 C12 H12 120.4
C11 C12 H12 120.4
N2 C13 C12 123.5(5)
N2 C13 H13 118.2
C12 C13 H13 118.2
O4 C8 C7 121.8(4)
O4 C8 H8 119.1
C7 C8 H8 119.1
C10 C11 C12 117.0(5)
C10 C11 H11 121.5
C12 C11 H11 121.5
C8 C7 N1 115.8(4)
C8 C7 C6 135.5(5)
N1 C7 C6 108.7(4)
C5 C6 C7 106.5(5)
C5 C6 H6 126.7
C7 C6 H6 126.7
C6 C5 C4 107.4(4)
C6 C5 H5 126.3
C4 C5 H5 126.3

loop_
_geom_bond_atom_site_label_1
_geom_bond_atom_site_label_2
_geom_bond_distance
Re1 C3 1.914(5)
Re1 C2 1.915(5)
Re1 C1 1.920(5)
Re1 N1 2.141(4)
Re1 O4 2.186(3)
Re1 N2 2.227(4)
C2 O2 1.147(6)
O4 C8 1.275(6)
N2 C13 1.346(6)
N2 C9 1.350(6)
C1 O1 1.156(6)
C4 N1 1.339(6)
C4 C5 1.405(7)
C4 H4 0.9500
N1 C7 1.401(6)
C10 C9 1.365(7)
C10 C11 1.375(7)
C10 H10 0.9500
C3 O3 1.155(6)
C9 H9 0.9500
C12 C13 1.375(7)
C12 C11 1.398(7)
C12 H12 0.9500
C13 H13 0.9500
C8 C7 1.379(6)
C8 H8 0.9500
C11 H11 0.9500
C7 C6 1.416(6)
C6 C5 1.375(7)
C6 H6 0.9500
C5 H5 0.9500

loop_
_geom_torsion_atom_site_label_1
_geom_torsion_atom_site_label_2
_geom_torsion_atom_site_label_3
_geom_torsion_atom_site_label_4
_geom_torsion
C3 Re1 C2 O2 53(8)
C1 Re1 C2 O2 142(8)
N1 Re1 C2 O2 -40(8)
O4 Re1 C2 O2 -60(9)
N2 Re1 C2 O2 -126(8)
C3 Re1 O4 C8 -90.5(4)
C2 Re1 O4 C8 22.1(15)
C1 Re1 O4 C8 179.7(3)
N1 Re1 O4 C8 1.2(3)
N2 Re1 O4 C8 88.3(3)
C3 Re1 N2 C13 95(4)
C2 Re1 N2 C13 -115.2(4)
C1 Re1 N2 C13 -23.8(4)
N1 Re1 N2 C13 147.1(4)
O4 Re1 N2 C13 70.6(3)
C3 Re1 N2 C9 -87(4)
C2 Re1 N2 C9 62.5(4)
C1 Re1 N2 C9 154.0(4)
N1 Re1 N2 C9 -35.1(4)
O4 Re1 N2 C9 -111.7(4)
C3 Re1 C1 O1 -81(17)
C2 Re1 C1 O1 -168(17)
N1 Re1 C1 O1 23(17)
O4 Re1 C1 O1 14(17)
N2 Re1 C1 O1 96(17)
C5 C4 N1 C7 -0.1(5)
C5 C4 N1 Re1 179.6(4)
C3 Re1 N1 C4 -85.3(5)
C2 Re1 N1 C4 2.4(5)
C1 Re1 N1 C4 171.2(9)
O4 Re1 N1 C4 -179.9(5)
N2 Re1 N1 C4 96.8(5)
C3 Re1 N1 C7 94.4(3)
C2 Re1 N1 C7 -177.9(3)
C1 Re1 N1 C7 -9.1(11)
O4 Re1 N1 C7 -0.2(3)
N2 Re1 N1 C7 -83.4(3)
C2 Re1 C3 O3 50(13)
C1 Re1 C3 O3 -41(13)
N1 Re1 C3 O3 148(13)
O4 Re1 C3 O3 -136(13)
N2 Re1 C3 O3 -161(10)
C13 N2 C9 C10 -2.5(7)
Re1 N2 C9 C10 179.7(4)
C11 C10 C9 N2 1.8(8)
C9 N2 C13 C12 2.7(7)
Re1 N2 C13 C12 -179.4(4)
C11 C12 C13 N2 -2.3(7)
Re1 O4 C8 C7 -2.1(6)
C9 C10 C11 C12 -1.2(7)
C13 C12 C11 C10 1.4(7)
O4 C8 C7 N1 2.0(7)
O4 C8 C7 C6 179.8(5)
C4 N1 C7 C8 179.0(4)
Re1 N1 C7 C8 -0.8(5)
C4 N1 C7 C6 0.7(5)
Re1 N1 C7 C6 -179.1(3)
C8 C7 C6 C5 -178.9(6)
N1 C7 C6 C5 -1.0(6)
C7 C6 C5 C4 0.9(6)
N1 C4 C5 C6 -0.5(6)
